data_7207938
loop_
_publ_author_name
'Zhang, Yi'
'Awaga, Kunio'
'Yoshikawa, Hirofumi'
'Xiong, Ren-Gen'

_publ_section_title
;
 Ferroelastic phase transition and dielectric anomalies in
 2,4,6-trimethylanilinium perchlorate
;
_journal_issue 19
_journal_name_full 'Journal of Materials Chemistry'
_journal_page_first 9841
_journal_paper_doi 10.1039/c2jm30581j
_journal_volume 22
_journal_year 2012
_chemical_formula_moiety 'C9 H11 Cl N O4'
_chemical_formula_sum 'C9 H11 Cl N O4'
_chemical_formula_weight 232.64
_chemical_name_systematic
;
?
;
_space_group_IT_number 11
_symmetry_cell_setting monoclinic
_symmetry_space_group_name_Hall '-P 2yb'
_symmetry_space_group_name_H-M 'P 1 21/m 1'
_atom_sites_solution_hydrogens geom
_atom_sites_solution_primary direct
_atom_sites_solution_secondary difmap
_audit_creation_method SHELXL-97
_cell_angle_alpha 90.00
_cell_angle_beta 95.55(3)
_cell_angle_gamma 90.00
_cell_formula_units_Z 2
_cell_length_a 8.9084(18)
_cell_length_b 7.2253(18)
_cell_length_c 9.172(3)
_cell_measurement_reflns_used 2394
_cell_measurement_temperature 383(2)
_cell_measurement_theta_max 27.785
_cell_measurement_theta_min 3.275
_cell_volume 587.6(3)
_computing_cell_refinement 'CrystalClear (Rigaku, 2005)'
_computing_data_collection 'CrystalClear (Rigaku, 2005)'
_computing_data_reduction 'CrystalClear (Rigaku, 2005)'
_computing_molecular_graphics 'diamond (Brandenburg & Putz, 2005)'
_computing_publication_material 'SHELXL-97 (Sheldrick, 1997)'
_computing_structure_refinement 'SHELXL-97 (Sheldrick, 2008)'
_computing_structure_solution 'SHELXS-97 (Sheldrick, 2008)'
_diffrn_ambient_temperature 383(2)
_diffrn_detector_area_resol_mean 13.6612
_diffrn_measured_fraction_theta_full 0.998
_diffrn_measured_fraction_theta_max 0.998
_diffrn_measurement_device_type 'Rigaku SCXmini diffractometer'
_diffrn_measurement_method '\w scans'
_diffrn_radiation_monochromator graphite
_diffrn_radiation_source 'fine-focus sealed tube'
_diffrn_radiation_type MoK\a
_diffrn_radiation_wavelength 0.71073
_diffrn_reflns_av_R_equivalents 0.0241
_diffrn_reflns_av_sigmaI/netI 0.0208
_diffrn_reflns_limit_h_max 10
_diffrn_reflns_limit_h_min -10
_diffrn_reflns_limit_k_max 8
_diffrn_reflns_limit_k_min -7
_diffrn_reflns_limit_l_max 10
_diffrn_reflns_limit_l_min -10
_diffrn_reflns_number 4349
_diffrn_reflns_theta_full 24.49
_diffrn_reflns_theta_max 24.49
_diffrn_reflns_theta_min 3.04
_diffrn_standards_number 0
_exptl_absorpt_coefficient_mu 0.319
_exptl_absorpt_correction_T_max 0.938
_exptl_absorpt_correction_T_min 0.938
_exptl_absorpt_correction_type multi-scan
_exptl_absorpt_process_details 'CrystalClear (Rigaku, 2005)'
_exptl_crystal_colour Colorless
_exptl_crystal_density_diffrn 1.315
_exptl_crystal_density_method 'not measured'
_exptl_crystal_description Prism
_exptl_crystal_F_000 242
_exptl_crystal_size_max 0.2000
_exptl_crystal_size_mid 0.2000
_exptl_crystal_size_min 0.2000
_refine_diff_density_max 0.239
_refine_diff_density_min -0.222
_refine_diff_density_rms 0.045
_refine_ls_extinction_method none
_refine_ls_goodness_of_fit_ref 0.970
_refine_ls_hydrogen_treatment constr
_refine_ls_matrix_type full
_refine_ls_number_parameters 115
_refine_ls_number_reflns 1066
_refine_ls_number_restraints 40
_refine_ls_restrained_S_all 0.961
_refine_ls_R_factor_all 0.0806
_refine_ls_R_factor_gt 0.0630
_refine_ls_shift/su_max 0.004
_refine_ls_shift/su_mean 0.001
_refine_ls_structure_factor_coef Fsqd
_refine_ls_weighting_details 'calc w=1/[\s^2^(Fo^2^)+(0.2000P)^2^+0.0000P] where P=(Fo^2^+2Fc^2^)/3'
_refine_ls_weighting_scheme calc
_refine_ls_wR_factor_gt 0.2130
_refine_ls_wR_factor_ref 0.2401
_reflns_number_gt 760
_reflns_number_total 1066
_reflns_threshold_expression >2sigma(I)
_cod_data_source_file c2jm30581j.txt
_cod_data_source_block 1
_cod_depositor_comments
;
The following automatic conversions were performed:

'_refine_ls_hydrogen_treatment' value 'contr' was replaced with the
value 'constr' as specified in the replacement file
'src/cod-tools/trunk/data/replacement-values/replacement_values.lst'.

Automatic conversion script
Id: cif_fix_values 5376 2017-05-30 11:51:03Z andrius 
;
_cod_original_sg_symbol_H-M 'P 21/m '
_cod_database_code 7207938

loop_
_symmetry_equiv_pos_as_xyz
'x, y, z'
'-x, y+1/2, -z'
'-x, -y, -z'
'x, -y-1/2, z'

loop_
_atom_site_label
_atom_site_type_symbol
_atom_site_fract_x
_atom_site_fract_y
_atom_site_fract_z
_atom_site_U_iso_or_equiv
_atom_site_adp_type
_atom_site_occupancy
_atom_site_symmetry_multiplicity
_atom_site_calc_flag
_atom_site_refinement_flags
N1 N 0.6640(4) 0.7500 0.1691(3) 0.1091(10) Uani 1 2 d S
H1A H 0.6999 0.6978 0.1182 0.164 Uiso 1 1 d R
H1B H 0.5572 0.7500 0.1497 0.164 Uiso 1 2 d SR
C1 C 0.7013(4) 0.7500 0.3280(4) 0.0873(9) Uani 1 2 d S
C2 C 0.5838(4) 0.7500 0.4163(4) 0.0959(10) Uani 1 2 d S
C3 C 0.6223(4) 0.7500 0.5654(5) 0.1035(11) Uani 1 2 d S
H3A H 0.5459 0.7500 0.6277 0.124 Uiso 1 2 calc SR
C4 C 0.7721(5) 0.7500 0.6264(4) 0.0986(10) Uani 1 2 d S
C5 C 0.8828(4) 0.7500 0.5332(4) 0.1028(11) Uani 1 2 d S
H5A H 0.9829 0.7500 0.5728 0.123 Uiso 1 2 calc SR
C6 C 0.8519(4) 0.7500 0.3819(4) 0.0932(10) Uani 1 2 d S
C7 C 0.4195(5) 0.7500 0.3556(6) 0.1368(18) Uani 1 2 d S
H7A H 0.3548 0.7500 0.4335 0.205 Uiso 1 2 d SR
H7B H 0.4001 0.8585 0.2963 0.205 Uiso 0.50 1 d PR
C8 C 0.8087(7) 0.7500 0.7903(5) 0.1401(18) Uani 1 2 d S
H8A H 0.9160 0.7500 0.8146 0.210 Uiso 1 2 d SR
H8B H 0.7660 0.8585 0.8304 0.210 Uiso 0.50 1 d PR
C9 C 0.9773(5) 0.7500 0.2812(6) 0.1344(16) Uani 1 2 d S
H9A H 1.0730 0.7500 0.3391 0.202 Uiso 1 2 d SR
H9B H 0.9693 0.6415 0.2205 0.202 Uiso 0.50 1 d PR
Cl1 Cl 0.70593(10) 0.2500 0.09900(11) 0.1022(4) Uani 1 2 d S
O1 O 0.5699(6) 0.3463(8) 0.0814(8) 0.199(3) Uani 0.50 1 d P
O3 O 0.7363(8) 0.2500 0.2522(6) 0.186(4) Uani 0.64 2 d SPU
O2 O 0.714(3) 0.2500 -0.057(2) 0.303(14) Uani 0.30 2 d SPU
O4 O 0.8156(8) 0.1238(13) 0.0868(14) 0.217(5) Uani 0.35 1 d PU
O3' O 0.735(3) 0.1439(17) 0.2038(19) 0.192(8) Uani 0.18 1 d PU
O1' O 0.7273(15) 0.0994(7) 0.0264(8) 0.240(4) Uani 0.50 1 d PU

loop_
_atom_site_aniso_label
_atom_site_aniso_U_11
_atom_site_aniso_U_22
_atom_site_aniso_U_33
_atom_site_aniso_U_23
_atom_site_aniso_U_13
_atom_site_aniso_U_12
N1 0.138(2) 0.0841(17) 0.100(2) 0.000 -0.0120(18) 0.000
C1 0.0925(19) 0.0611(15) 0.105(2) 0.000 -0.0083(17) 0.000
C2 0.0890(19) 0.0769(18) 0.118(3) 0.000 -0.0092(19) 0.000
C3 0.099(2) 0.093(2) 0.120(3) 0.000 0.020(2) 0.000
C4 0.105(2) 0.090(2) 0.099(2) 0.000 -0.0009(18) 0.000
C5 0.093(2) 0.096(2) 0.115(3) 0.000 -0.012(2) 0.000
C6 0.090(2) 0.0796(18) 0.109(3) 0.000 0.0103(17) 0.000
C7 0.086(2) 0.133(4) 0.185(5) 0.000 -0.019(3) 0.000
C8 0.162(4) 0.152(4) 0.102(3) 0.000 -0.011(3) 0.000
C9 0.106(3) 0.150(4) 0.150(4) 0.000 0.026(3) 0.000
Cl1 0.1030(7) 0.0763(6) 0.1226(8) 0.000 -0.0134(5) 0.000
O1 0.144(4) 0.160(5) 0.275(6) -0.001(4) -0.065(4) 0.032(3)
O3 0.170(5) 0.283(11) 0.102(4) 0.000 -0.011(4) 0.000
O2 0.35(3) 0.45(4) 0.123(10) 0.000 0.085(14) 0.000
O4 0.116(4) 0.192(7) 0.332(13) -0.089(8) -0.030(6) 0.081(4)
O3' 0.33(2) 0.069(6) 0.159(10) 0.067(7) -0.051(12) 0.007(9)
O1' 0.491(13) 0.076(3) 0.173(5) -0.036(3) 0.131(7) -0.011(5)

loop_
_atom_type_symbol
_atom_type_description
_atom_type_scat_dispersion_real
_atom_type_scat_dispersion_imag
_atom_type_scat_source
C C 0.0033 0.0016 'International Tables Vol C Tables 4.2.6.8 and 6.1.1.4'
Cl Cl 0.1484 0.1585 'International Tables Vol C Tables 4.2.6.8 and 6.1.1.4'
N N 0.0061 0.0033 'International Tables Vol C Tables 4.2.6.8 and 6.1.1.4'
O O 0.0106 0.0060 'International Tables Vol C Tables 4.2.6.8 and 6.1.1.4'
H H 0.0000 0.0000 'International Tables Vol C Tables 4.2.6.8 and 6.1.1.4'

loop_
_geom_angle_atom_site_label_1
_geom_angle_atom_site_label_2
_geom_angle_atom_site_label_3
_geom_angle
_geom_angle_site_symmetry_1
_geom_angle_site_symmetry_3
C1 N1 H1A 126.1 . .
C1 N1 H1B 108.3 . .
H1A N1 H1B 112.8 . .
C2 C1 C6 123.6(3) . .
C2 C1 N1 118.1(3) . .
C6 C1 N1 118.3(3) . .
C1 C2 C3 116.8(3) . .
C1 C2 C7 123.0(4) . .
C3 C2 C7 120.3(4) . .
C2 C3 C4 122.3(4) . .
C2 C3 H3A 118.8 . .
C4 C3 H3A 118.8 . .
C5 C4 C3 118.0(4) . .
C5 C4 C8 121.6(4) . .
C3 C4 C8 120.4(4) . .
C4 C5 C6 122.7(4) . .
C4 C5 H5A 118.7 . .
C6 C5 H5A 118.7 . .
C1 C6 C5 116.6(3) . .
C1 C6 C9 121.9(4) . .
C5 C6 C9 121.5(4) . .
C2 C7 H7A 110.8 . .
C2 C7 H7B 108.8 . .
H7A C7 H7B 109.5 . .
C4 C8 H8A 110.3 . .
C4 C8 H8B 109.1 . .
H8A C8 H8B 109.5 . .
C6 C9 H9A 109.3 . .
C6 C9 H9B 109.6 . .
H9A C9 H9B 109.5 . .
O3' Cl1 O3' 76.6(15) 4_565 .
O3' Cl1 O1' 152.5(10) 4_565 .
O3' Cl1 O1' 81.3(9) . .
O3' Cl1 O1' 81.3(9) 4_565 4_565
O3' Cl1 O1' 152.5(10) . 4_565
O1' Cl1 O1' 113.7(6) . 4_565
O3' Cl1 O4 63.1(11) 4_565 4_565
O3' Cl1 O4 112.6(11) . 4_565
O1' Cl1 O4 112.3(7) . 4_565
O1' Cl1 O4 41.3(6) 4_565 4_565
O3' Cl1 O4 112.6(11) 4_565 .
O3' Cl1 O4 63.1(11) . .
O1' Cl1 O4 41.3(6) . .
O1' Cl1 O4 112.3(7) 4_565 .
O4 Cl1 O4 85.0(8) 4_565 .
O3' Cl1 O1 120.9(12) 4_565 4_565
O3' Cl1 O1 83.9(11) . 4_565
O1' Cl1 O1 72.0(6) . 4_565
O1' Cl1 O1 121.9(6) 4_565 4_565
O4 Cl1 O1 163.1(5) 4_565 4_565
O4 Cl1 O1 106.4(5) . 4_565
O3' Cl1 O1 83.9(11) 4_565 .
O3' Cl1 O1 120.9(12) . .
O1' Cl1 O1 121.9(6) . .
O1' Cl1 O1 72.0(6) 4_565 .
O4 Cl1 O1 106.4(5) 4_565 .
O4 Cl1 O1 163.1(5) . .
O1 Cl1 O1 59.9(5) 4_565 .
O3' Cl1 O3 38.5(8) 4_565 .
O3' Cl1 O3 38.5(8) . .
O1' Cl1 O3 119.3(4) . .
O1' Cl1 O3 119.3(4) 4_565 .
O4 Cl1 O3 90.7(6) 4_565 .
O4 Cl1 O3 90.7(6) . .
O1 Cl1 O3 101.4(4) 4_565 .
O1 Cl1 O3 101.4(4) . .
O3' Cl1 O2 138.2(10) 4_565 .
O3' Cl1 O2 138.2(10) . .
O1' Cl1 O2 57.8(4) . .
O1' Cl1 O2 57.8(4) 4_565 .
O4 Cl1 O2 79.2(10) 4_565 .
O4 Cl1 O2 79.2(10) . .
O1 Cl1 O2 90.5(10) 4_565 .
O1 Cl1 O2 90.5(10) . .
O3 Cl1 O2 166.3(12) . .
O1 O1 Cl1 60.0(2) 4_565 .
O1 O1 O1' 104.3(3) 4_565 4_565
Cl1 O1 O1' 51.2(3) . 4_565
O1 O1 O3' 92.3(4) 4_565 4_565
Cl1 O1 O3' 44.3(5) . 4_565
O1' O1 O3' 58.9(8) 4_565 4_565
O3' O3 O3' 120(2) . 4_565
O3' O3 Cl1 60.4(10) . .
O3' O3 Cl1 60.4(10) 4_565 .
O1' O2 O1' 109.7(14) 4_565 .
O1' O2 Cl1 55.7(7) 4_565 .
O1' O2 Cl1 55.7(7) . .
O1' O2 O4 30.8(8) 4_565 4_565
O1' O2 O4 88.7(12) . 4_565
Cl1 O2 O4 48.1(7) . 4_565
O1' O2 O4 88.7(12) 4_565 .
O1' O2 O4 30.8(8) . .
Cl1 O2 O4 48.1(7) . .
O4 O2 O4 61.6(10) 4_565 .
O1' O4 Cl1 66.5(6) . .
O1' O4 O3' 90.5(13) . .
Cl1 O4 O3' 54.4(7) . .
O1' O4 O2 46.9(9) . .
Cl1 O4 O2 52.7(7) . .
O3' O4 O2 105.2(11) . .
O3 O3' Cl1 81.0(9) . .
O3 O3' O4 120.5(19) . .
Cl1 O3' O4 62.5(9) . .
O3 O3' O3' 30.0(11) . 4_565
Cl1 O3' O3' 51.7(8) . 4_565
O4 O3' O3' 96.1(6) . 4_565
O3 O3' O1' 131.2(12) . .
Cl1 O3' O1' 51.0(7) . .
O4 O3' O1' 34.4(7) . .
O3' O3' O1' 101.2(4) 4_565 .
O3 O3' O1 104.7(17) . 4_565
Cl1 O3' O1 51.8(7) . 4_565
O4 O3' O1 88.5(10) . 4_565
O3' O3' O1 87.7(4) 4_565 4_565
O1' O3' O1 55.1(7) . 4_565
O4 O1' Cl1 72.2(7) . .
O4 O1' O2 102.3(15) . .
Cl1 O1' O2 66.5(7) . .
O4 O1' O1 119.0(10) . 4_565
Cl1 O1' O1 56.7(4) . 4_565
O2 O1' O1 87.0(13) . 4_565
O4 O1' O3' 55.1(11) . .
Cl1 O1' O3' 47.7(5) . .
O2 O1' O3' 113.7(8) . .
O1 O1' O3' 65.9(9) 4_565 .

loop_
_geom_bond_atom_site_label_1
_geom_bond_atom_site_label_2
_geom_bond_distance
_geom_bond_site_symmetry_2
N1 C1 1.463(5) .
N1 H1A 0.7015 .
N1 H1B 0.9509 .
C1 C2 1.384(5) .
C1 C6 1.384(5) .
C2 C3 1.378(5) .
C2 C7 1.514(5) .
C3 C4 1.396(6) .
C3 H3A 0.9300 .
C4 C5 1.366(6) .
C4 C8 1.507(6) .
C5 C6 1.389(5) .
C5 H5A 0.9300 .
C6 C9 1.517(6) .
C7 H7A 0.9601 .
C7 H7B 0.9600 .
C8 H8A 0.9600 .
C8 H8B 0.9600 .
C9 H9A 0.9600 .
C9 H9B 0.9601 .
Cl1 O3' 1.237(13) 4_565
Cl1 O3' 1.237(13) .
Cl1 O1' 1.299(6) .
Cl1 O1' 1.299(6) 4_565
Cl1 O4 1.349(7) 4_565
Cl1 O4 1.349(7) .
Cl1 O1 1.393(5) 4_565
Cl1 O1 1.393(5) .
Cl1 O3 1.405(6) .
Cl1 O2 1.443(18) .
O1 O1 1.392(12) 4_565
O1 O1' 1.585(12) 4_565
O1 O3' 1.76(2) 4_565
O3 O3' 0.886(16) .
O3 O3' 0.886(16) 4_565
O2 O1' 1.331(11) 4_565
O2 O1' 1.331(11) .
O2 O4 1.78(2) 4_565
O2 O4 1.78(2) .
O4 O1' 0.934(13) .
O4 O3' 1.36(2) .
O3' O3' 1.53(2) 4_565
O3' O1' 1.65(2) .
O3' O1 1.76(2) 4_565
O1' O1 1.585(12) 4_565
